data_7702441
loop_
_publ_author_name
'Eskelinen, Esa'
'Luukkanen, Saija'
'Haukka, Matti'
'Ahlgr\'en, Markku'
'Pakkanen, Tapani A.'

_publ_section_title
;
 Redox and photochemical behaviour of ruthenium(II) complexes with H2dcbpy
 ligand
 (H2dcbpy&#x2005;=&#x2005;2,2&#x2032;-bipyridine-4,4&#x2032;-dicarboxylic
 acid)
;
_journal_issue 16
_journal_name_full 'Journal of the Chemical Society, Dalton Transactions'
_journal_page_first 2745
_journal_paper_doi 10.1039/b004751l
_journal_year 2000
_chemical_formula_sum 'C36 H34 N6 O18 Ru'
_chemical_formula_weight 939.76
_chemical_name_common Ru(H2dcbpy)2(dcbpy).6(H2O)
_space_group_IT_number 14
_space_group_name_Hall '-P 2ybc'
_space_group_name_H-M_alt 'P 1 21/c 1'
_symmetry_cell_setting monoclinic
_symmetry_space_group_name_H-M 'P 1 21/c 1'
_atom_sites_solution_hydrogens geom
_atom_sites_solution_primary direct
_atom_sites_solution_secondary difmap
_audit_creation_method SHELXL-97
_cell_angle_alpha 90.00
_cell_angle_beta 100.998(2)
_cell_angle_gamma 90.00
_cell_formula_units_Z 4
_cell_length_a 10.1410(2)
_cell_length_b 18.2804(6)
_cell_length_c 21.0357(7)
_cell_measurement_temperature 120(2)
_cell_volume 3828.0(2)
_computing_cell_refinement 'Denzo/Scalepack (Otwinowski & Minor, 1997)'
_computing_data_collection 'Collect (Nonius, 1998)'
_computing_data_reduction 'Denzo/Scalepack (Otwinowski & Minor, 1997)'
_computing_molecular_graphics 'XP in SHELXTL v.5.1 (Bruker Axs, 1998)'
_computing_publication_material SHELXL-97
_computing_structure_refinement 'SHELXL-97 (Sheldrick, 1997)'
_computing_structure_solution 'SHELXS-97 (Sheldrick, 1990)'
_diffrn_ambient_temperature 120(2)
_diffrn_measured_fraction_theta_full 0.949
_diffrn_measured_fraction_theta_max 0.949
_diffrn_measurement_device_type 'Nonius KappaCCD'
_diffrn_measurement_method phi-scan
_diffrn_radiation_monochromator graphite
_diffrn_radiation_source 'fine-focus sealed tube'
_diffrn_radiation_type MoK\a
_diffrn_radiation_wavelength 0.71073
_diffrn_reflns_av_R_equivalents 0.0384
_diffrn_reflns_av_sigmaI/netI 0.0534
_diffrn_reflns_limit_h_max 10
_diffrn_reflns_limit_h_min -11
_diffrn_reflns_limit_k_max 21
_diffrn_reflns_limit_k_min -21
_diffrn_reflns_limit_l_max 25
_diffrn_reflns_limit_l_min -24
_diffrn_reflns_number 12543
_diffrn_reflns_theta_full 25.00
_diffrn_reflns_theta_max 25.00
_diffrn_reflns_theta_min 3.82
_exptl_absorpt_coefficient_mu 0.499
_exptl_absorpt_correction_T_max 0.9518
_exptl_absorpt_correction_T_min 0.9067
_exptl_crystal_colour 'dark red'
_exptl_crystal_density_diffrn 1.631
_exptl_crystal_density_method 'not measured'
_exptl_crystal_description needle
_exptl_crystal_F_000 1920
_exptl_crystal_size_max 0.20
_exptl_crystal_size_mid 0.20
_exptl_crystal_size_min 0.10
_refine_diff_density_max 0.410
_refine_diff_density_min -0.565
_refine_diff_density_rms 0.090
_refine_ls_extinction_method none
_refine_ls_goodness_of_fit_ref 1.076
_refine_ls_hydrogen_treatment mixed
_refine_ls_matrix_type full
_refine_ls_number_parameters 562
_refine_ls_number_reflns 6383
_refine_ls_number_restraints 0
_refine_ls_restrained_S_all 1.076
_refine_ls_R_factor_all 0.0735
_refine_ls_R_factor_gt 0.0458
_refine_ls_shift/su_max 0.001
_refine_ls_shift/su_mean 0.000
_refine_ls_structure_factor_coef Fsqd
_refine_ls_weighting_details 'calc w=1/[\s^2^(Fo^2^)+(0.0296P)^2^+15.8284P] where P=(Fo^2^+2Fc^2^)/3'
_refine_ls_weighting_scheme calc
_refine_ls_wR_factor_gt 0.1069
_refine_ls_wR_factor_ref 0.1229
_reflns_number_gt 4694
_reflns_number_total 6383
_reflns_threshold_expression >2sigma(I)
_cod_data_source_file b004751l.txt
_cod_data_source_block Ru(H2dcbpy)2(dcbpy).6(H2O)(4)
_cod_depositor_comments
;
The following automatic conversions were performed:

data item '_symmetry_cell_setting' value 'Monoclinic' was changed to
'monoclinic' in accordance with the
/home/saulius/struct/COD-crude-data/automatic-downloads/DataCite-retrospective/RSC/depositions/lib/dictionaries/cif_core.dic
dictionary named 'cif_core.dic' version 2.4.2 last updated on
2011-04-26.

Automatic conversion script
Id: cif_fix_values 6909 2019-04-08 15:41:33Z antanas 
;
_cod_original_cell_volume 3828.01(19)
_cod_original_sg_symbol_H-M 'P 21/c'
_cod_database_code 7702441

loop_
_symmetry_equiv_pos_as_xyz
'x, y, z'
'-x, y+1/2, -z+1/2'
'-x, -y, -z'
'x, -y-1/2, z-1/2'

loop_
_atom_site_label
_atom_site_type_symbol
_atom_site_fract_x
_atom_site_fract_y
_atom_site_fract_z
_atom_site_U_iso_or_equiv
_atom_site_adp_type
_atom_site_occupancy
_atom_site_symmetry_multiplicity
_atom_site_calc_flag
_atom_site_refinement_flags
Ru1 Ru 0.02072(4) 0.24686(2) 0.441764(17) 0.02024(12) Uani 1 1 d .
O40 O 0.4129(4) 0.0739(3) 0.2502(2) 0.0467(11) Uani 1 1 d .
O41 O 0.2628(4) 0.1237(3) 0.16970(18) 0.0504(12) Uani 1 1 d .
O50 O -0.3740(5) 0.4205(3) 0.1805(2) 0.0611(14) Uani 1 1 d .
O51 O -0.2403(4) 0.3617(2) 0.12487(18) 0.0396(9) Uani 1 1 d .
O60 O 0.3310(4) 0.5832(2) 0.53111(19) 0.0344(10) Uani 1 1 d .
O61 O 0.4236(3) 0.55919(19) 0.44494(17) 0.0308(8) Uani 1 1 d .
O70 O -0.1109(4) 0.4721(2) 0.6858(2) 0.0443(10) Uani 1 1 d .
O71 O -0.2107(4) 0.3721(2) 0.71583(19) 0.0474(11) Uani 1 1 d .
O80 O 0.1187(4) 0.0256(2) 0.7097(2) 0.0533(12) Uani 1 1 d .
O81 O 0.2988(4) 0.0935(2) 0.74661(18) 0.0418(10) Uani 1 1 d .
O90 O -0.3471(4) -0.0684(2) 0.48280(18) 0.0374(9) Uani 1 1 d .
O91 O -0.5004(4) -0.0084(2) 0.4116(2) 0.0421(10) Uani 1 1 d .
N1 N 0.1148(4) 0.1986(2) 0.37471(19) 0.0217(9) Uani 1 1 d .
N2 N -0.0725(4) 0.2971(2) 0.35832(19) 0.0229(9) Uani 1 1 d .
N3 N 0.1442(4) 0.3373(2) 0.45773(18) 0.0222(9) Uani 1 1 d .
N4 N -0.0631(4) 0.3031(2) 0.50955(18) 0.0209(8) Uani 1 1 d .
N5 N 0.1050(4) 0.1881(2) 0.52266(19) 0.0224(9) Uani 1 1 d .
N6 N -0.1085(4) 0.1590(2) 0.43460(18) 0.0240(9) Uani 1 1 d .
C40 C 0.3045(5) 0.1123(3) 0.2266(3) 0.0344(13) Uani 1 1 d .
C50 C -0.2719(6) 0.3795(3) 0.1744(3) 0.0353(13) Uani 1 1 d .
C60 C 0.3514(5) 0.5426(3) 0.4857(2) 0.0261(11) Uani 1 1 d .
C70 C -0.1530(5) 0.4065(3) 0.6785(3) 0.0312(12) Uani 1 1 d .
C80 C 0.2007(5) 0.0760(3) 0.7053(2) 0.0316(12) Uani 1 1 d .
C90 C -0.3855(5) -0.0160(3) 0.4451(3) 0.0326(12) Uani 1 1 d .
C10 C 0.2106(5) 0.1479(3) 0.3886(2) 0.0282(11) Uani 1 1 d .
H10 H 0.2345 0.1309 0.4320 0.034 Uiso 1 1 calc R
C11 C 0.2767(5) 0.1189(3) 0.3425(3) 0.0306(12) Uani 1 1 d .
H11 H 0.3467 0.0841 0.3542 0.037 Uiso 1 1 calc R
C12 C 0.2380(5) 0.1420(3) 0.2786(2) 0.0256(11) Uani 1 1 d .
C13 C 0.1352(5) 0.1931(3) 0.2632(2) 0.0259(11) Uani 1 1 d .
H13 H 0.1062 0.2089 0.2198 0.031 Uiso 1 1 calc R
C14 C 0.0758(5) 0.2206(3) 0.3125(2) 0.0224(10) Uani 1 1 d .
C15 C -0.0318(5) 0.2763(3) 0.3031(2) 0.0226(10) Uani 1 1 d .
C16 C -0.0928(5) 0.3039(3) 0.2434(2) 0.0256(11) Uani 1 1 d .
H16 H -0.0634 0.2890 0.2052 0.031 Uiso 1 1 calc R
C18 C -0.2367(5) 0.3757(3) 0.2969(2) 0.0312(12) Uani 1 1 d .
H18 H -0.3074 0.4100 0.2961 0.037 Uiso 1 1 calc R
C19 C -0.1707(5) 0.3468(3) 0.3549(2) 0.0285(11) Uani 1 1 d .
H19 H -0.1959 0.3627 0.3939 0.034 Uiso 1 1 calc R
C20 C 0.2435(5) 0.3526(3) 0.4264(2) 0.0260(11) Uani 1 1 d .
H20 H 0.2674 0.3170 0.3976 0.031 Uiso 1 1 calc R
C21 C 0.3134(5) 0.4183(3) 0.4341(2) 0.0265(11) Uani 1 1 d .
H21 H 0.3823 0.4280 0.4103 0.032 Uiso 1 1 calc R
C22 C 0.2806(5) 0.4697(3) 0.4773(2) 0.0225(10) Uani 1 1 d .
C23 C 0.1815(5) 0.4530(3) 0.5116(2) 0.0247(11) Uani 1 1 d .
H23 H 0.1597 0.4867 0.5424 0.030 Uiso 1 1 calc R
C24 C 0.1131(5) 0.3865(3) 0.5010(2) 0.0206(10) Uani 1 1 d .
C25 C 0.0046(4) 0.3639(3) 0.5337(2) 0.0200(10) Uani 1 1 d .
C26 C -0.0268(5) 0.3997(3) 0.5872(2) 0.0241(11) Uani 1 1 d .
H26 H 0.0186 0.4436 0.6024 0.029 Uiso 1 1 calc R
C27 C -0.1239(5) 0.3715(3) 0.6184(2) 0.0257(11) Uani 1 1 d .
C28 C -0.1911(5) 0.3084(3) 0.5937(2) 0.0253(11) Uani 1 1 d .
H28 H -0.2573 0.2871 0.6144 0.030 Uiso 1 1 calc R
C29 C -0.1599(5) 0.2770(3) 0.5384(2) 0.0245(11) Uani 1 1 d .
H29 H -0.2093 0.2353 0.5203 0.029 Uiso 1 1 calc R
C30 C 0.2113(5) 0.2082(3) 0.5672(2) 0.0290(12) Uani 1 1 d .
H30 H 0.2641 0.2482 0.5578 0.035 Uiso 1 1 calc R
C31 C 0.2480(5) 0.1733(3) 0.6265(2) 0.0312(12) Uani 1 1 d .
H31 H 0.3247 0.1890 0.6567 0.037 Uiso 1 1 calc R
C32 C 0.1714(5) 0.1156(3) 0.6408(2) 0.0263(11) Uani 1 1 d .
C33 C 0.0620(5) 0.0936(3) 0.5948(2) 0.0242(11) Uani 1 1 d .
H33 H 0.0090 0.0533 0.6034 0.029 Uiso 1 1 calc R
C34 C 0.0298(5) 0.1301(3) 0.5365(2) 0.0216(10) Uani 1 1 d .
C35 C -0.0875(5) 0.1124(3) 0.4858(2) 0.0230(10) Uani 1 1 d .
C36 C -0.1741(5) 0.0542(3) 0.4903(2) 0.0227(10) Uani 1 1 d .
H36 H -0.1572 0.0221 0.5264 0.027 Uiso 1 1 calc R
C37 C -0.2855(5) 0.0440(3) 0.4413(2) 0.0250(11) Uani 1 1 d .
C38 C -0.3045(5) 0.0912(3) 0.3878(3) 0.0298(12) Uani 1 1 d .
H38 H -0.3788 0.0849 0.3532 0.036 Uiso 1 1 calc R
C39 C -0.2133(5) 0.1470(3) 0.3863(2) 0.0284(11) Uani 1 1 d .
H39 H -0.2253 0.1781 0.3495 0.034 Uiso 1 1 calc R
C17 C -0.1989(5) 0.3543(3) 0.2401(2) 0.0294(12) Uani 1 1 d .
O94 O 0.5244(4) -0.0013(2) 0.17440(19) 0.0438(10) Uani 1 1 d .
O95 O 0.4406(4) 0.7189(2) 0.5717(2) 0.0544(12) Uani 1 1 d .
O96 O -0.5374(4) -0.1741(3) 0.4825(2) 0.0541(12) Uani 1 1 d .
O97 O 0.4501(5) 0.2174(3) 0.7967(3) 0.0749(16) Uani 1 1 d .
O98 O 0.5456(6) 0.6832(4) 0.4194(4) 0.115(3) Uani 1 1 d .
O99 O -0.4240(5) 0.2718(3) 0.7005(3) 0.0782(16) Uani 1 1 d .
H40 H 0.446(7) 0.039(4) 0.224(3) 0.060 Uiso 1 1 d .
H50 H -0.422(7) 0.438(4) 0.132(3) 0.060 Uiso 1 1 d .
H60 H 0.327(8) 0.560(4) 0.556(4) 0.060 Uiso 1 1 d .
H70 H -0.117(7) 0.493(4) 0.724(4) 0.060 Uiso 1 1 d .
H941 H 0.5464 0.0134 0.1376 0.080 Uiso 1 1 d .
H942 H 0.5975 -0.0260 0.1998 0.080 Uiso 1 1 d .
H951 H 0.4230 0.6882 0.5536 0.080 Uiso 1 1 d .
H952 H 0.4701 0.7260 0.6040 0.080 Uiso 1 1 d .
H961 H -0.5138 -0.1394 0.4811 0.080 Uiso 1 1 d .
H962 H -0.5046 -0.1967 0.4708 0.080 Uiso 1 1 d .
H971 H 0.4231 0.1652 0.7805 0.080 Uiso 1 1 d .
H972 H 0.4372 0.2547 0.7740 0.080 Uiso 1 1 d .
H981 H 0.5023 0.6611 0.4408 0.080 Uiso 1 1 d .
H982 H 0.5693 0.6552 0.4071 0.080 Uiso 1 1 d .
H991 H -0.3626 0.3036 0.7114 0.080 Uiso 1 1 d .
H992 H -0.4891 0.2640 0.6637 0.080 Uiso 1 1 d .

loop_
_atom_site_aniso_label
_atom_site_aniso_U_11
_atom_site_aniso_U_22
_atom_site_aniso_U_33
_atom_site_aniso_U_23
_atom_site_aniso_U_13
_atom_site_aniso_U_12
Ru1 0.0219(2) 0.0204(2) 0.01828(19) 0.00106(18) 0.00324(13) 0.00003(16)
O40 0.047(3) 0.059(3) 0.036(2) 0.003(2) 0.0143(18) 0.029(2)
O41 0.043(3) 0.084(3) 0.024(2) -0.004(2) 0.0057(17) 0.021(2)
O50 0.063(3) 0.076(3) 0.041(3) 0.009(2) 0.002(2) 0.043(3)
O51 0.048(2) 0.045(2) 0.025(2) 0.0052(18) 0.0042(17) 0.0117(18)
O60 0.037(2) 0.031(2) 0.036(2) -0.0041(18) 0.0089(18) -0.0031(17)
O61 0.030(2) 0.027(2) 0.037(2) 0.0048(16) 0.0113(16) -0.0039(15)
O70 0.062(3) 0.041(3) 0.034(2) -0.0163(19) 0.018(2) -0.001(2)
O71 0.054(3) 0.060(3) 0.035(2) -0.012(2) 0.024(2) -0.016(2)
O80 0.062(3) 0.057(3) 0.034(2) 0.022(2) -0.0078(19) -0.025(2)
O81 0.044(2) 0.047(3) 0.028(2) 0.0086(18) -0.0064(17) -0.0095(18)
O90 0.033(2) 0.038(2) 0.038(2) 0.0152(19) -0.0034(16) -0.0067(16)
O91 0.033(2) 0.034(2) 0.051(3) 0.0011(19) -0.0141(18) -0.0039(16)
N1 0.025(2) 0.019(2) 0.021(2) 0.0033(17) 0.0019(16) 0.0001(16)
N2 0.024(2) 0.020(2) 0.024(2) -0.0016(17) 0.0043(16) 0.0015(16)
N3 0.022(2) 0.024(2) 0.019(2) 0.0044(17) 0.0028(16) 0.0031(16)
N4 0.024(2) 0.019(2) 0.019(2) 0.0032(17) 0.0036(16) -0.0018(16)
N5 0.022(2) 0.021(2) 0.024(2) 0.0008(17) 0.0041(16) -0.0027(16)
N6 0.028(2) 0.026(2) 0.017(2) -0.0018(17) 0.0014(16) 0.0028(17)
C40 0.027(3) 0.044(3) 0.031(3) -0.002(3) 0.003(2) 0.010(2)
C50 0.038(3) 0.032(3) 0.035(3) 0.001(3) 0.002(2) 0.014(2)
C60 0.022(3) 0.029(3) 0.026(3) 0.003(2) 0.000(2) 0.002(2)
C70 0.026(3) 0.040(3) 0.028(3) -0.006(2) 0.007(2) 0.001(2)
C80 0.036(3) 0.036(3) 0.022(3) 0.004(2) 0.003(2) -0.004(2)
C90 0.030(3) 0.033(3) 0.034(3) -0.009(3) 0.002(2) -0.001(2)
C10 0.032(3) 0.031(3) 0.022(3) 0.005(2) 0.002(2) 0.004(2)
C11 0.028(3) 0.031(3) 0.033(3) 0.003(2) 0.007(2) 0.010(2)
C12 0.029(3) 0.026(3) 0.023(3) 0.000(2) 0.006(2) 0.003(2)
C13 0.026(3) 0.031(3) 0.020(3) -0.001(2) 0.0029(19) 0.001(2)
C14 0.019(3) 0.023(2) 0.024(3) 0.001(2) 0.0031(19) 0.0002(18)
C15 0.021(3) 0.021(2) 0.027(3) 0.004(2) 0.0054(19) 0.0000(18)
C16 0.028(3) 0.027(3) 0.022(3) 0.001(2) 0.004(2) 0.007(2)
C18 0.037(3) 0.029(3) 0.027(3) 0.004(2) 0.004(2) 0.012(2)
C19 0.032(3) 0.026(3) 0.028(3) 0.000(2) 0.007(2) 0.005(2)
C20 0.028(3) 0.026(3) 0.025(3) -0.002(2) 0.008(2) 0.000(2)
C21 0.029(3) 0.027(3) 0.027(3) 0.000(2) 0.012(2) -0.002(2)
C22 0.024(3) 0.022(3) 0.020(2) 0.004(2) 0.0003(19) 0.0003(19)
C23 0.024(3) 0.025(3) 0.025(3) -0.003(2) 0.0047(19) 0.0022(19)
C24 0.020(3) 0.020(2) 0.021(2) 0.000(2) 0.0039(18) 0.0022(18)
C25 0.021(3) 0.020(3) 0.018(2) 0.001(2) 0.0030(18) 0.0012(19)
C26 0.028(3) 0.021(3) 0.022(3) 0.001(2) 0.003(2) 0.0002(19)
C27 0.026(3) 0.029(3) 0.022(3) 0.002(2) 0.0045(19) 0.003(2)
C28 0.023(3) 0.029(3) 0.026(3) 0.002(2) 0.0084(19) 0.002(2)
C29 0.024(3) 0.022(2) 0.028(3) 0.004(2) 0.005(2) -0.0013(19)
C30 0.030(3) 0.027(3) 0.028(3) 0.002(2) 0.001(2) -0.006(2)
C31 0.029(3) 0.035(3) 0.026(3) 0.005(2) -0.003(2) -0.004(2)
C32 0.027(3) 0.027(3) 0.023(3) 0.004(2) 0.001(2) 0.004(2)
C33 0.027(3) 0.023(3) 0.022(3) 0.001(2) 0.0020(19) -0.0010(19)
C34 0.023(3) 0.020(3) 0.022(3) 0.002(2) 0.0045(19) 0.0017(19)
C35 0.024(3) 0.020(3) 0.025(3) 0.001(2) 0.0030(19) 0.0021(19)
C36 0.026(3) 0.017(2) 0.024(3) 0.002(2) 0.0045(19) -0.0007(19)
C37 0.024(3) 0.023(3) 0.026(3) -0.004(2) 0.001(2) 0.0010(19)
C38 0.029(3) 0.029(3) 0.029(3) 0.002(2) -0.002(2) -0.002(2)
C39 0.034(3) 0.026(3) 0.022(3) 0.004(2) -0.001(2) 0.002(2)
C17 0.032(3) 0.025(3) 0.031(3) 0.003(2) 0.005(2) 0.007(2)
O94 0.045(3) 0.053(3) 0.036(2) 0.0036(19) 0.0139(18) 0.0158(19)
O95 0.038(3) 0.052(3) 0.068(3) 0.005(2) -0.003(2) -0.0014(19)
O96 0.043(3) 0.057(3) 0.058(3) 0.005(2) 0.000(2) -0.011(2)
O97 0.053(3) 0.050(3) 0.118(5) -0.013(3) 0.006(3) -0.001(2)
O98 0.087(5) 0.098(5) 0.135(6) 0.043(4) -0.043(4) -0.059(4)
O99 0.052(3) 0.079(4) 0.100(4) 0.000(3) 0.007(3) -0.016(3)

loop_
_atom_type_symbol
_atom_type_description
_atom_type_scat_dispersion_real
_atom_type_scat_dispersion_imag
_atom_type_scat_source
C C 0.0033 0.0016 'International Tables Vol C Tables 4.2.6.8 and 6.1.1.4'
H H 0.0000 0.0000 'International Tables Vol C Tables 4.2.6.8 and 6.1.1.4'
N N 0.0061 0.0033 'International Tables Vol C Tables 4.2.6.8 and 6.1.1.4'
O O 0.0106 0.0060 'International Tables Vol C Tables 4.2.6.8 and 6.1.1.4'
Ru Ru -1.2594 0.8363 'International Tables Vol C Tables 4.2.6.8 and 6.1.1.4'

loop_
_geom_angle_atom_site_label_1
_geom_angle_atom_site_label_2
_geom_angle_atom_site_label_3
_geom_angle
N2 Ru1 N1 78.55(15)
N2 Ru1 N5 174.85(15)
N1 Ru1 N5 99.82(15)
N2 Ru1 N6 95.94(15)
N1 Ru1 N6 89.28(15)
N5 Ru1 N6 79.11(15)
N2 Ru1 N3 86.96(15)
N1 Ru1 N3 96.26(15)
N5 Ru1 N3 98.09(15)
N6 Ru1 N3 174.17(15)
N2 Ru1 N4 100.69(15)
N1 Ru1 N4 175.07(15)
N5 Ru1 N4 81.34(15)
N6 Ru1 N4 95.64(15)
N3 Ru1 N4 78.82(15)
C40 O40 H40 121(4)
C50 O50 H50 108(3)
C60 O60 H60 105(7)
C70 O70 H70 115(4)
C10 N1 C14 119.0(4)
C10 N1 Ru1 124.3(3)
C14 N1 Ru1 116.7(3)
C19 N2 C15 119.1(4)
C19 N2 Ru1 124.6(3)
C15 N2 Ru1 116.3(3)
C20 N3 C24 119.1(4)
C20 N3 Ru1 125.4(3)
C24 N3 Ru1 115.4(3)
C29 N4 C25 119.1(4)
C29 N4 Ru1 124.8(3)
C25 N4 Ru1 114.9(3)
C30 N5 C34 118.1(4)
C30 N5 Ru1 126.0(3)
C34 N5 Ru1 114.9(3)
C39 N6 C35 118.7(4)
C39 N6 Ru1 125.8(3)
C35 N6 Ru1 115.4(3)
O41 C40 O40 125.1(5)
O41 C40 C12 122.7(5)
O40 C40 C12 112.2(5)
O51 C50 O50 126.4(5)
O51 C50 C17 123.4(5)
O50 C50 C17 110.2(5)
O60 C60 O61 124.9(5)
O60 C60 C22 117.8(4)
O61 C60 C22 117.2(4)
O60 C60 H60 25(3)
O61 C60 H60 143(3)
C22 C60 H60 98(3)
O71 C70 O70 126.3(5)
O71 C70 C27 120.8(5)
O70 C70 C27 112.9(5)
O81 C80 O80 126.5(5)
O81 C80 C32 120.1(5)
O80 C80 C32 113.3(4)
O91 C90 O90 125.8(5)
O91 C90 C37 117.1(5)
O90 C90 C37 117.2(4)
N1 C10 C11 122.7(5)
N1 C10 H10 118.6
C11 C10 H10 118.6
C10 C11 C12 118.4(5)
C10 C11 H11 120.8
C12 C11 H11 120.8
C11 C12 C13 119.3(4)
C11 C12 C40 121.0(4)
C13 C12 C40 119.8(4)
C14 C13 C12 118.8(4)
C14 C13 H13 120.6
C12 C13 H13 120.6
N1 C14 C13 121.7(4)
N1 C14 C15 113.9(4)
C13 C14 C15 124.3(4)
N2 C15 C16 121.2(4)
N2 C15 C14 114.5(4)
C16 C15 C14 124.3(4)
C15 C16 C17 119.3(5)
C15 C16 H16 120.4
C17 C16 H16 120.4
C19 C18 C17 119.3(5)
C19 C18 H18 120.3
C17 C18 H18 120.3
N2 C19 C18 122.5(5)
N2 C19 H19 118.7
C18 C19 H19 118.7
N3 C20 C21 122.7(5)
N3 C20 H20 118.7
C21 C20 H20 118.7
C20 C21 C22 118.7(5)
C20 C21 H21 120.7
C22 C21 H21 120.7
C23 C22 C21 118.8(4)
C23 C22 C60 120.9(4)
C21 C22 C60 120.3(4)
C22 C23 C24 119.9(4)
C22 C23 H23 120.1
C24 C23 H23 120.1
N3 C24 C23 120.8(4)
N3 C24 C25 114.8(4)
C23 C24 C25 124.4(4)
N4 C25 C26 120.8(4)
N4 C25 C24 115.4(4)
C26 C25 C24 123.8(4)
C27 C26 C25 120.1(5)
C27 C26 H26 119.9
C25 C26 H26 119.9
C26 C27 C28 118.4(5)
C26 C27 C70 121.0(5)
C28 C27 C70 120.6(5)
C29 C28 C27 118.9(5)
C29 C28 H28 120.5
C27 C28 H28 120.5
N4 C29 C28 122.5(5)
N4 C29 H29 118.7
C28 C29 H29 118.7
N5 C30 C31 123.1(5)
N5 C30 H30 118.5
C31 C30 H30 118.5
C32 C31 C30 118.9(5)
C32 C31 H31 120.5
C30 C31 H31 120.5
C31 C32 C33 118.6(5)
C31 C32 C80 122.6(5)
C33 C32 C80 118.8(4)
C34 C33 C32 120.3(5)
C34 C33 H33 119.9
C32 C33 H33 119.9
N5 C34 C33 121.1(4)
N5 C34 C35 114.9(4)
C33 C34 C35 124.0(4)
N6 C35 C36 121.8(4)
N6 C35 C34 114.8(4)
C36 C35 C34 123.3(4)
C37 C36 C35 119.1(4)
C37 C36 H36 120.5
C35 C36 H36 120.5
C36 C37 C38 118.7(4)
C36 C37 C90 121.4(4)
C38 C37 C90 119.9(4)
C39 C38 C37 118.9(5)
C39 C38 H38 120.6
C37 C38 H38 120.6
N6 C39 C38 122.7(5)
N6 C39 H39 118.6
C38 C39 H39 118.6
C18 C17 C16 118.5(5)
C18 C17 C50 122.5(5)
C16 C17 C50 118.8(5)
H941 O94 H942 109.8
H951 O95 H952 135.6
H961 O96 H962 112.9
H971 O97 H972 124.5
H981 O98 H982 96.4
H991 O99 H992 134.4

loop_
_geom_bond_atom_site_label_1
_geom_bond_atom_site_label_2
_geom_bond_distance
Ru1 N2 2.045(4)
Ru1 N1 2.047(4)
Ru1 N5 2.056(4)
Ru1 N6 2.060(4)
Ru1 N3 2.062(4)
Ru1 N4 2.067(4)
O40 C40 1.319(6)
O40 H40 0.94(7)
O41 C40 1.209(6)
O50 C50 1.305(6)
O50 H50 1.10(7)
O51 C50 1.193(6)
O60 C60 1.259(6)
O60 H60 0.68(7)
O61 C60 1.266(6)
O70 C70 1.272(7)
O70 H70 0.90(7)
O71 C70 1.237(7)
O80 C80 1.258(6)
O81 C80 1.232(6)
O90 C90 1.258(7)
O91 C90 1.249(6)
N1 C10 1.335(6)
N1 C14 1.355(6)
N2 C19 1.340(6)
N2 C15 1.359(6)
N3 C20 1.334(6)
N3 C24 1.359(6)
N4 C29 1.337(6)
N4 C25 1.354(6)
N5 C30 1.339(6)
N5 C34 1.368(6)
N6 C39 1.341(6)
N6 C35 1.357(6)
C40 C12 1.492(7)
C50 C17 1.508(7)
C60 C22 1.507(7)
C60 H60 1.57(8)
C70 C27 1.497(7)
C80 C32 1.515(7)
C90 C37 1.506(7)
C10 C11 1.386(7)
C10 H10 0.9500
C11 C12 1.391(7)
C11 H11 0.9500
C12 C13 1.392(7)
C13 C14 1.388(7)
C13 H13 0.9500
C14 C15 1.478(6)
C15 C16 1.383(7)
C16 C17 1.408(7)
C16 H16 0.9500
C18 C19 1.380(7)
C18 C17 1.380(7)
C18 H18 0.9500
C19 H19 0.9500
C20 C21 1.390(7)
C20 H20 0.9500
C21 C22 1.391(7)
C21 H21 0.9500
C22 C23 1.378(7)
C23 C24 1.397(7)
C23 H23 0.9500
C24 C25 1.464(6)
C25 C26 1.391(7)
C26 C27 1.383(7)
C26 H26 0.9500
C27 C28 1.390(7)
C28 C29 1.386(7)
C28 H28 0.9500
C29 H29 0.9500
C30 C31 1.386(7)
C30 H30 0.9500
C31 C32 1.378(7)
C31 H31 0.9500
C32 C33 1.385(7)
C33 C34 1.380(7)
C33 H33 0.9500
C34 C35 1.474(6)
C35 C36 1.395(7)
C36 C37 1.388(7)
C36 H36 0.9500
C37 C38 1.403(7)
C38 C39 1.381(7)
C38 H38 0.9500
C39 H39 0.9500
O94 H941 0.8865
O94 H942 0.9431
O95 H951 0.6825
O95 H952 0.6991
O96 H961 0.6810
O96 H962 0.6102
O97 H971 1.0329
O97 H972 0.8287
O98 H981 0.7956
O98 H982 0.6415
O99 H991 0.8504
O99 H992 0.9271

loop_
_geom_hbond_atom_site_label_D
_geom_hbond_atom_site_label_H
_geom_hbond_atom_site_label_A
_geom_hbond_distance_DH
_geom_hbond_distance_HA
_geom_hbond_distance_DA
_geom_hbond_angle_DHA
_geom_hbond_site_symmetry_A
O40 H40 O94 0.94(7) 1.61(7) 2.531(5) 165(6) .
O50 H50 O91 1.10(7) 1.46(7) 2.474(6) 151(6) 2_455
O70 H70 O80 0.90(7) 1.52(7) 2.420(5) 176(7) 2_556
O95 H951 O60 0.68 2.15 2.785(6) 156.0 .
O96 H961 O90 0.68 2.13 2.730(5) 148.5 .
O99 H991 O71 0.85 1.97 2.807(6) 166.1 .
O97 H971 O81 1.03 1.86 2.824(6) 153.3 .
O98 H981 O61 0.80 2.04 2.686(6) 138.8 .
